data_1511176
loop_
_publ_author_name
'Knight, K.S.'
'Belokoneva, E.L.'
'David, W.I.F.'
'Forsyth, J.B.'

_publ_section_title
;
 Structures and phase transitions of Pr B Ge O5 in the temperature range
 20 - 800 C
;
_journal_name_full 'Journal of Physics: Condensed Matter'
_journal_page_first 9975
_journal_page_last 9989
_journal_paper_doi 10.1088/0953-8984/10/44/006
_journal_volume 10
_journal_year 1998
_chemical_formula_sum 'B Ge O5 Pr'
_chemical_name_systematic 'Pr B (Ge O5)'
_space_group_IT_number 144
_symmetry_space_group_name_Hall 'P 31'
_symmetry_space_group_name_H-M 'P 31'
_cell_angle_alpha 90
_cell_angle_beta 90
_cell_angle_gamma 120
_cell_formula_units_Z 9
_cell_length_a 12.0202
_cell_length_b 12.0202
_cell_length_c 6.7999
_cell_volume 850.857
_citation_journal_id_ASTM JCOMEL
_cod_data_source_file boron0-1_281.cif
_cod_data_source_block B1Ge1O5Pr1
_cod_original_cell_volume 850.8569
_cod_original_formula_sum 'B1 Ge1 O5 Pr1'
_cod_database_code 1511176

loop_
_symmetry_equiv_pos_as_xyz
x,y,z
-y,x-y,z+1/3
-x+y,-x,z+2/3

loop_
_atom_site_label
_atom_site_type_symbol
_atom_site_fract_x
_atom_site_fract_y
_atom_site_fract_z
_atom_site_occupancy
_atom_site_U_iso_or_equiv
O12 O-2 0.4077 0.4387 0.6444 1 0.0
O9 O-2 0.6934 0.7732 0.6639 1 0.0
B1 B+3 -0.071 -0.0454 0.9713 1 0.0
O2 O-2 0.8299 0.8174 0.0109 1 0.0
Ge1 Ge+4 0.2817 0.139 0.5 1 0.0
B2 B+3 0.2621 0.6229 0.9612 1 0.0
O8 O-2 0.7497 0.6301 0.3389 1 0.0
O7 O-2 0.5599 0.588 0.0016 1 0.0
O4 O-2 0.1697 0.1518 0.6496 1 0.0
O6 O-2 0.3184 0.4956 0.3156 1 0.0
Pr1 Pr+3 0.2766 0.14 0 1 0.0
O15 O-2 0.6606 0.296 0.5711 1 0.0
O10 O-2 0.2386 0.3149 -0.0193 1 0.0
O11 O-2 0.349 0.2591 0.3178 1 0.0
O13 O-2 -0.0287 -0.0376 0.7709 1 0.0
O1 O-2 0.6774 0.4884 0.6604 1 0.0
Ge2 Ge+4 0.5251 0.4711 0.8243 1 0.0
Pr2 Pr+3 0.5289 0.4708 0.3287 1 0.0
O14 O-2 0.3048 0.6302 0.7619 1 0.0
Pr3 Pr+3 0.1935 0.3906 0.6627 1 0.0
O3 O-2 0.5143 0.6783 0.3295 1 0.0
Ge3 Ge+4 0.1921 0.3867 0.1617 1 0.0
B3 B+3 0.593 0.3022 0.0301 1 0.0
O5 O-2 0.4936 0.3436 0.9858 1 0.0
